data_4081711
loop_
_publ_author_name
'Miyada, Takuma'
'Yamashita, Makoto'

_publ_section_title
;
 Oxygenation of a Ruthenium Complex Bearing a PBP-Pincer Ligand Inducing
 the Formation of a Boronato Ligand with a Weak Ru--O Bond
;
_journal_issue 19
_journal_name_full Organometallics
_journal_page_first 5281
_journal_paper_doi 10.1021/om400915x
_journal_volume 32
_journal_year 2013
_chemical_formula_sum 'C27 H46 B Cl3 N2 O2 P2 Ru'
_chemical_formula_weight 710.83
_chemical_name_systematic
; 
 ? 
;
_space_group_IT_number 14
_symmetry_cell_setting monoclinic
_symmetry_space_group_name_Hall '-P 2yn'
_symmetry_space_group_name_H-M 'P 1 21/n 1'
_atom_sites_solution_hydrogens geom
_atom_sites_solution_primary direct
_atom_sites_solution_secondary difmap
_audit_creation_method SHELXL-97
_cell_angle_alpha 90.00
_cell_angle_beta 109.343(5)
_cell_angle_gamma 90.00
_cell_formula_units_Z 4
_cell_length_a 19.308(6)
_cell_length_b 8.596(3)
_cell_length_c 21.611(7)
_cell_measurement_reflns_used 8575
_cell_measurement_temperature 193(2)
_cell_measurement_theta_max 31.5
_cell_measurement_theta_min 2.2
_cell_volume 3384.3(19)
_computing_cell_refinement 'RIGAKU CrystalClear'
_computing_data_collection 'RIGAKU CrystalClear'
_computing_data_reduction 'RIGAKU CrystalClear'
_computing_molecular_graphics ORTEP-III
_computing_structure_refinement 'SHELXL-97 (Sheldrick, 1997)'
_computing_structure_solution SIR-97
_diffrn_ambient_temperature 193(2)
_diffrn_detector_area_resol_mean 28.5714
_diffrn_measured_fraction_theta_full 0.998
_diffrn_measured_fraction_theta_max 0.998
_diffrn_measurement_device_type 'RIGAKU/MSCIO Saturn CCD'
_diffrn_measurement_method 'omega scans'
_diffrn_radiation_monochromator graphite
_diffrn_radiation_source 'fine-focus sealed tube'
_diffrn_radiation_type MoK\a
_diffrn_radiation_wavelength 0.71075
_diffrn_reflns_av_R_equivalents 0.0718
_diffrn_reflns_av_sigmaI/netI 0.0725
_diffrn_reflns_limit_h_max 22
_diffrn_reflns_limit_h_min -22
_diffrn_reflns_limit_k_max 10
_diffrn_reflns_limit_k_min -7
_diffrn_reflns_limit_l_max 25
_diffrn_reflns_limit_l_min -23
_diffrn_reflns_number 22350
_diffrn_reflns_theta_full 25.00
_diffrn_reflns_theta_max 25.00
_diffrn_reflns_theta_min 1.73
_exptl_absorpt_coefficient_mu 0.821
_exptl_absorpt_correction_T_max 0.9224
_exptl_absorpt_correction_T_min 0.8531
_exptl_absorpt_correction_type multi-scan
_exptl_absorpt_process_details 'Jacobson, R. (1998) Private communication'
_exptl_crystal_colour Colorless
_exptl_crystal_density_diffrn 1.395
_exptl_crystal_density_method 'not measured'
_exptl_crystal_description Block
_exptl_crystal_F_000 1472
_exptl_crystal_size_max 0.20
_exptl_crystal_size_mid 0.15
_exptl_crystal_size_min 0.10
_refine_diff_density_max 0.820
_refine_diff_density_min -0.654
_refine_diff_density_rms 0.120
_refine_ls_extinction_method none
_refine_ls_goodness_of_fit_ref 1.174
_refine_ls_hydrogen_treatment mixed
_refine_ls_matrix_type full
_refine_ls_number_parameters 439
_refine_ls_number_reflns 5939
_refine_ls_number_restraints 108
_refine_ls_restrained_S_all 1.201
_refine_ls_R_factor_all 0.0904
_refine_ls_R_factor_gt 0.0753
_refine_ls_shift/su_max 0.000
_refine_ls_shift/su_mean 0.000
_refine_ls_structure_factor_coef Fsqd
_refine_ls_weighting_details 'calc w=1/[\s^2^(Fo^2^)+(0.0365P)^2^+12.3578P] where P=(Fo^2^+2Fc^2^)/3'
_refine_ls_weighting_scheme calc
_refine_ls_wR_factor_gt 0.1385
_refine_ls_wR_factor_ref 0.1465
_reflns_number_gt 5106
_reflns_number_total 5939
_reflns_threshold_expression >2sigma(I)
_cod_data_source_file om400915x_si_002.cif
_cod_data_source_block 2
_cod_depositor_comments
;
The following automatic conversions were performed:
'_atom_site_symetry_multiplicity' tag replaced with
'_atom_site_symmetry_multiplicity'.

Automatic conversion script
Id: cif_correct_tags 1440 2010-10-19 06:21:57Z saulius 

The following automatic conversions were performed:

'_symmetry_cell_setting' value 'Monoclinic' changed to 'monoclinic'
according to /home/saulius/struct/CIF-dictionaries/cif_core.dic
dictionary named 'cif_core.dic' version 2.4.2 from
2011-04-26.

'_exptl_absorpt_correction_type' value 'Multi-scan'
changed to 'multi-scan' according to
/home/saulius/struct/CIF-dictionaries/cif_core.dic dictionary named
'cif_core.dic' version 2.4.2 from 2011-04-26.

Automatic conversion script
Id: cif_fix_values 1891 2012-01-12 08:04:46Z andrius 
;
_cod_original_sg_symbol_H-M P21/n
_cod_database_code 4081711

loop_
_symmetry_equiv_pos_as_xyz
'x, y, z'
'-x+1/2, y+1/2, -z+1/2'
'-x, -y, -z'
'x-1/2, -y-1/2, z-1/2'

loop_
_atom_site_label
_atom_site_type_symbol
_atom_site_fract_x
_atom_site_fract_y
_atom_site_fract_z
_atom_site_U_iso_or_equiv
_atom_site_adp_type
_atom_site_occupancy
_atom_site_symmetry_multiplicity
_atom_site_calc_flag
_atom_site_refinement_flags
_atom_site_disorder_assembly
_atom_site_disorder_group
Ru1 Ru 0.53412(3) 0.03963(6) 0.72028(2) 0.02400(17) Uani 1 1 d . . .
H1 H 0.578(3) -0.066(7) 0.731(3) 0.029 Uiso 1 1 d . . .
C1 C 0.5905(4) 0.1121(9) 0.6664(4) 0.0456(19) Uani 1 1 d . . .
O1 O 0.6248(4) 0.1521(9) 0.6349(3) 0.088(2) Uani 1 1 d . . .
C2 C 0.4652(4) 0.2044(8) 0.7091(4) 0.0395(18) Uani 1 1 d . . .
O2 O 0.4221(3) 0.3008(6) 0.7034(3) 0.0662(18) Uani 1 1 d . . .
P1 P 0.45483(9) -0.14694(19) 0.65018(8) 0.0254(4) Uani 1 1 d . . .
P2 P 0.61164(9) 0.11021(18) 0.82769(8) 0.0232(4) Uani 1 1 d . . .
C3 C 0.4283(4) -0.2895(7) 0.7038(3) 0.0309(15) Uani 1 1 d . . .
H2 H 0.3753 -0.3137 0.6855 0.04(2) Uiso 1 1 calc R . .
H3 H 0.4564 -0.3874 0.7073 0.035(18) Uiso 1 1 calc R . .
N1 N 0.4454(3) -0.2164(6) 0.7671(2) 0.0269(12) Uani 1 1 d . . .
B1 B 0.4910(4) -0.0807(8) 0.7822(4) 0.0297(17) Uani 1 1 d . . .
N2 N 0.5093(3) -0.0603(6) 0.8518(2) 0.0326(13) Uani 1 1 d . . .
C4 C 0.5613(4) 0.0611(8) 0.8854(3) 0.0367(17) Uani 1 1 d . . .
H4 H 0.5955 0.0222 0.9276 0.05(2) Uiso 1 1 calc R . .
H5 H 0.5351 0.1533 0.8940 0.07(3) Uiso 1 1 calc R . .
C5 C 0.4390(3) -0.2778(7) 0.8250(3) 0.0270(14) Uani 1 1 d . . .
C6 C 0.4036(4) -0.4075(8) 0.8367(3) 0.0351(16) Uani 1 1 d . . .
H6 H 0.3766 -0.4736 0.8018 0.035(19) Uiso 1 1 calc R . .
C7 C 0.4083(5) -0.4396(9) 0.9012(4) 0.052(2) Uani 1 1 d . . .
H7 H 0.3839 -0.5285 0.9101 0.06(2) Uiso 1 1 calc R . .
C8 C 0.4475(4) -0.3461(9) 0.9524(4) 0.047(2) Uani 1 1 d . . .
H8 H 0.4503 -0.3719 0.9959 0.06(2) Uiso 1 1 calc R . .
C9 C 0.4829(4) -0.2151(9) 0.9413(3) 0.0385(17) Uani 1 1 d . . .
H9 H 0.5092 -0.1496 0.9766 0.05(2) Uiso 1 1 calc R . .
C10 C 0.4793(3) -0.1807(8) 0.8776(3) 0.0291(15) Uani 1 1 d . . .
C11 C 0.4950(4) -0.2820(8) 0.6015(3) 0.0379(17) Uani 1 1 d . . .
C12 C 0.5719(4) -0.3305(10) 0.6448(4) 0.057(2) Uani 1 1 d . . .
H10 H 0.5693 -0.3789 0.6850 0.029(18) Uiso 1 1 calc R . .
H11 H 0.6036 -0.2385 0.6561 0.07(3) Uiso 1 1 calc R . .
H12 H 0.5922 -0.4050 0.6210 0.06(2) Uiso 1 1 calc R . .
C13 C 0.5032(6) -0.1947(11) 0.5420(4) 0.064(3) Uani 1 1 d . . .
H13 H 0.5259 -0.0930 0.5561 0.05(2) Uiso 1 1 calc R . .
H14 H 0.4547 -0.1801 0.5089 0.10(4) Uiso 1 1 calc R . .
H15 H 0.5342 -0.2555 0.5231 0.07(3) Uiso 1 1 calc R . .
C14 C 0.4502(5) -0.4317(9) 0.5772(4) 0.052(2) Uani 1 1 d . . .
H16 H 0.4749 -0.4960 0.5534 0.09(3) Uiso 1 1 calc R . .
H17 H 0.4010 -0.4043 0.5480 0.10(4) Uiso 1 1 calc R . .
H18 H 0.4463 -0.4899 0.6149 0.05(2) Uiso 1 1 calc R . .
C15 C 0.3630(4) -0.0692(8) 0.5951(3) 0.0397(18) Uani 1 1 d . . .
C16 C 0.3745(5) 0.0727(9) 0.5564(4) 0.052(2) Uani 1 1 d . . .
H19 H 0.3269 0.1202 0.5330 0.14(5) Uiso 1 1 calc R . .
H20 H 0.3982 0.0397 0.5249 0.06(3) Uiso 1 1 calc R . .
H21 H 0.4058 0.1487 0.5868 0.06(2) Uiso 1 1 calc R . .
C17 C 0.3150(4) -0.1881(10) 0.5454(4) 0.056(2) Uani 1 1 d . . .
H22 H 0.2652 -0.1469 0.5262 0.05(2) Uiso 1 1 calc R . .
H23 H 0.3134 -0.2862 0.5680 0.028(18) Uiso 1 1 calc R . .
H24 H 0.3361 -0.2065 0.5106 0.08(3) Uiso 1 1 calc R . .
C18 C 0.3193(4) -0.0209(9) 0.6403(4) 0.049(2) Uani 1 1 d . . .
H25 H 0.3503 0.0434 0.6763 0.05(2) Uiso 1 1 calc R . .
H26 H 0.3038 -0.1142 0.6583 0.08(3) Uiso 1 1 calc R . .
H27 H 0.2759 0.0387 0.6150 0.08(3) Uiso 1 1 calc R . .
C19 C 0.6971(4) -0.0136(8) 0.8595(3) 0.0354(16) Uani 1 1 d . . .
C20 C 0.7518(4) 0.0379(9) 0.9261(4) 0.052(2) Uani 1 1 d . . .
H28 H 0.7908 -0.0400 0.9416 0.039(19) Uiso 1 1 calc R . .
H29 H 0.7260 0.0483 0.9581 0.06(3) Uiso 1 1 calc R . .
H30 H 0.7734 0.1383 0.9210 0.030(18) Uiso 1 1 calc R . .
C21 C 0.7369(4) -0.0198(10) 0.8093(4) 0.050(2) Uani 1 1 d . . .
H31 H 0.7795 -0.0888 0.8252 0.06(2) Uiso 1 1 calc R . .
H32 H 0.7533 0.0850 0.8028 0.05(2) Uiso 1 1 calc R . .
H33 H 0.7034 -0.0595 0.7676 0.09(3) Uiso 1 1 calc R . .
C22 C 0.6727(5) -0.1818(8) 0.8690(4) 0.053(2) Uani 1 1 d . . .
H34 H 0.6403 -0.2220 0.8270 0.038(19) Uiso 1 1 calc R . .
H35 H 0.6464 -0.1807 0.9008 0.12(5) Uiso 1 1 calc R . .
H36 H 0.7160 -0.2487 0.8853 0.06(3) Uiso 1 1 calc R . .
C23 C 0.6370(4) 0.3215(8) 0.8483(3) 0.0366(17) Uani 1 1 d . . .
C24 C 0.6625(5) 0.3578(10) 0.9226(4) 0.052(2) Uani 1 1 d . . .
H37 H 0.7114 0.3134 0.9438 0.11(4) Uiso 1 1 calc R . .
H38 H 0.6278 0.3123 0.9419 0.10(4) Uiso 1 1 calc R . .
H39 H 0.6645 0.4708 0.9291 0.09(3) Uiso 1 1 calc R . .
C25 C 0.6964(4) 0.3700(9) 0.8200(4) 0.048(2) Uani 1 1 d . . .
H40 H 0.6800 0.3469 0.7730 0.06(3) Uiso 1 1 calc R . .
H41 H 0.7416 0.3124 0.8421 0.06(2) Uiso 1 1 calc R . .
H42 H 0.7056 0.4818 0.8268 0.06(3) Uiso 1 1 calc R . .
C26 C 0.5691(4) 0.4188(9) 0.8159(5) 0.062(3) Uani 1 1 d . . .
H43 H 0.5800 0.5285 0.8273 0.06(2) Uiso 1 1 calc R . .
H44 H 0.5292 0.3843 0.8312 0.06(3) Uiso 1 1 calc R . .
H45 H 0.5542 0.4063 0.7682 0.04(2) Uiso 1 1 calc R . .
C27 C 0.3184(6) 0.0165(12) 0.8551(4) 0.081(3) Uani 0.741(7) 1 d PDU A 1
H46 H 0.3568 -0.0574 0.8512 0.080 Uiso 0.741(7) 1 calc PR A 1
Cl1 Cl 0.3502(3) 0.1116(7) 0.9316(2) 0.0785(14) Uani 0.741(7) 1 d PDU A 1
Cl2 Cl 0.2985(3) 0.1535(8) 0.7914(2) 0.1168(19) Uani 0.741(7) 1 d PDU A 1
Cl3 Cl 0.2378(3) -0.0860(5) 0.8483(4) 0.1125(19) Uani 0.741(7) 1 d PDU A 1
C28 C 0.3180(11) -0.039(3) 0.8683(8) 0.086(4) Uani 0.259(7) 1 d PDU A 2
H47 H 0.3541 -0.1237 0.8708 0.080 Uiso 0.259(7) 1 calc PR A 2
Cl4 Cl 0.3616(10) 0.132(2) 0.9067(9) 0.095(4) Uani 0.259(7) 1 d PDU A 2
Cl5 Cl 0.2796(9) 0.032(2) 0.7881(6) 0.115(3) Uani 0.259(7) 1 d PDU A 2
Cl6 Cl 0.2464(8) -0.1020(16) 0.8949(8) 0.094(3) Uani 0.259(7) 1 d PDU A 2

loop_
_atom_site_aniso_label
_atom_site_aniso_U_11
_atom_site_aniso_U_22
_atom_site_aniso_U_33
_atom_site_aniso_U_23
_atom_site_aniso_U_13
_atom_site_aniso_U_12
Ru1 0.0219(3) 0.0257(3) 0.0227(3) 0.0027(2) 0.0050(2) -0.0052(2)
C1 0.043(5) 0.057(5) 0.033(4) -0.003(4) 0.008(4) -0.018(4)
O1 0.086(5) 0.137(6) 0.050(4) -0.005(4) 0.036(4) -0.064(5)
C2 0.027(4) 0.029(4) 0.051(5) 0.002(3) -0.004(3) -0.007(3)
O2 0.033(3) 0.036(3) 0.106(5) -0.005(3) -0.008(3) 0.007(3)
P1 0.0236(9) 0.0279(9) 0.0220(8) 0.0003(7) 0.0041(7) -0.0056(7)
P2 0.0210(8) 0.0227(9) 0.0246(8) -0.0006(7) 0.0056(7) -0.0026(7)
C3 0.028(4) 0.028(4) 0.033(4) -0.007(3) 0.005(3) -0.011(3)
N1 0.032(3) 0.025(3) 0.023(3) 0.002(2) 0.008(2) -0.006(2)
B1 0.025(4) 0.025(4) 0.035(4) -0.001(3) 0.005(3) -0.006(3)
N2 0.035(3) 0.038(3) 0.025(3) -0.004(2) 0.009(2) -0.016(3)
C4 0.039(4) 0.048(5) 0.026(4) -0.013(3) 0.014(3) -0.020(3)
C5 0.020(3) 0.031(4) 0.030(4) 0.009(3) 0.009(3) 0.003(3)
C6 0.036(4) 0.030(4) 0.039(4) 0.006(3) 0.013(3) -0.007(3)
C7 0.058(6) 0.051(5) 0.058(5) 0.022(4) 0.034(4) -0.008(4)
C8 0.047(5) 0.061(5) 0.038(4) 0.017(4) 0.021(4) 0.004(4)
C9 0.031(4) 0.052(5) 0.034(4) 0.006(4) 0.013(3) 0.001(3)
C10 0.026(4) 0.036(4) 0.029(4) 0.003(3) 0.013(3) -0.001(3)
C11 0.041(4) 0.038(4) 0.038(4) -0.004(3) 0.017(3) -0.003(3)
C12 0.054(6) 0.057(6) 0.062(6) -0.014(5) 0.022(5) 0.008(5)
C13 0.094(8) 0.065(6) 0.047(5) -0.009(4) 0.043(6) -0.009(5)
C14 0.067(6) 0.045(5) 0.047(5) -0.018(4) 0.024(5) -0.011(4)
C15 0.033(4) 0.043(4) 0.034(4) 0.005(3) -0.001(3) -0.006(3)
C16 0.047(5) 0.057(5) 0.040(4) 0.019(4) -0.005(4) 0.001(4)
C17 0.035(5) 0.060(6) 0.051(5) 0.000(4) -0.016(4) -0.006(4)
C18 0.029(4) 0.045(5) 0.064(5) 0.003(4) 0.003(4) 0.002(4)
C19 0.029(4) 0.031(4) 0.038(4) 0.000(3) 0.000(3) 0.004(3)
C20 0.047(5) 0.038(5) 0.049(5) -0.001(4) -0.014(4) 0.001(4)
C21 0.027(4) 0.052(5) 0.069(6) -0.009(4) 0.012(4) 0.005(4)
C22 0.050(5) 0.034(5) 0.057(5) 0.003(4) -0.005(5) 0.007(4)
C23 0.034(4) 0.027(4) 0.048(4) -0.006(3) 0.012(3) -0.003(3)
C24 0.051(6) 0.054(6) 0.050(5) -0.021(4) 0.017(4) -0.017(4)
C25 0.044(5) 0.041(5) 0.061(6) -0.006(4) 0.019(4) -0.022(4)
C26 0.041(5) 0.029(5) 0.100(8) -0.011(4) 0.001(5) 0.003(4)
C27 0.068(5) 0.087(5) 0.081(5) -0.024(4) 0.017(4) 0.012(4)
Cl1 0.076(3) 0.087(3) 0.057(2) -0.009(2) 0.001(2) -0.002(2)
Cl2 0.134(4) 0.146(5) 0.086(3) -0.012(3) 0.058(3) -0.010(3)
Cl3 0.073(3) 0.068(2) 0.159(4) -0.003(3) -0.012(3) -0.0133(19)
C28 0.067(6) 0.076(6) 0.104(6) -0.009(6) 0.014(5) -0.002(6)
Cl4 0.082(5) 0.086(5) 0.101(6) -0.017(5) 0.008(5) -0.004(4)
Cl5 0.128(6) 0.130(6) 0.087(5) -0.008(5) 0.036(4) 0.004(5)
Cl6 0.092(6) 0.074(5) 0.119(7) 0.004(6) 0.038(6) 0.001(4)

loop_
_atom_type_symbol
_atom_type_description
_atom_type_scat_dispersion_real
_atom_type_scat_dispersion_imag
_atom_type_scat_source
C C 0.0033 0.0016 'International Tables Vol C Tables 4.2.6.8 and 6.1.1.4'
H H 0.0000 0.0000 'International Tables Vol C Tables 4.2.6.8 and 6.1.1.4'
B B 0.0013 0.0007 'International Tables Vol C Tables 4.2.6.8 and 6.1.1.4'
N N 0.0061 0.0033 'International Tables Vol C Tables 4.2.6.8 and 6.1.1.4'
O O 0.0106 0.0060 'International Tables Vol C Tables 4.2.6.8 and 6.1.1.4'
P P 0.1023 0.0942 'International Tables Vol C Tables 4.2.6.8 and 6.1.1.4'
Cl Cl 0.1484 0.1585 'International Tables Vol C Tables 4.2.6.8 and 6.1.1.4'
Ru Ru -1.2594 0.8363 'International Tables Vol C Tables 4.2.6.8 and 6.1.1.4'

loop_
_geom_angle_atom_site_label_1
_geom_angle_atom_site_label_2
_geom_angle_atom_site_label_3
_geom_angle
C2 Ru1 C1 101.1(3)
C2 Ru1 B1 92.2(3)
C1 Ru1 B1 166.6(3)
C2 Ru1 P1 98.3(2)
C1 Ru1 P1 101.8(2)
B1 Ru1 P1 76.3(2)
C2 Ru1 P2 97.0(2)
C1 Ru1 P2 101.9(2)
B1 Ru1 P2 75.8(2)
P1 Ru1 P2 148.61(6)
C2 Ru1 H1 176(3)
C1 Ru1 H1 82(3)
B1 Ru1 H1 85(3)
P1 Ru1 H1 83(3)
P2 Ru1 H1 80(3)
O1 C1 Ru1 178.5(8)
O2 C2 Ru1 177.6(7)
C3 P1 C11 100.9(3)
C3 P1 C15 103.2(3)
C11 P1 C15 109.6(3)
C3 P1 Ru1 107.3(2)
C11 P1 Ru1 118.0(2)
C15 P1 Ru1 115.6(2)
C4 P2 C19 102.4(3)
C4 P2 C23 102.2(3)
C19 P2 C23 109.1(3)
C4 P2 Ru1 107.1(2)
C19 P2 Ru1 113.7(2)
C23 P2 Ru1 120.1(2)
N1 C3 P1 106.2(4)
N1 C3 H2 110.5
P1 C3 H2 110.5
N1 C3 H3 110.5
P1 C3 H3 110.5
H2 C3 H3 108.7
C5 N1 B1 109.5(5)
C5 N1 C3 128.6(5)
B1 N1 C3 120.0(5)
N1 B1 N2 104.9(6)
N1 B1 Ru1 127.4(5)
N2 B1 Ru1 127.1(5)
C10 N2 B1 109.7(5)
C10 N2 C4 129.8(5)
B1 N2 C4 119.9(5)
N2 C4 P2 104.6(4)
N2 C4 H4 110.8
P2 C4 H4 110.8
N2 C4 H5 110.8
P2 C4 H5 110.8
H4 C4 H5 108.9
C6 C5 N1 131.8(6)
C6 C5 C10 120.3(6)
N1 C5 C10 107.8(5)
C5 C6 C7 118.2(7)
C5 C6 H6 120.9
C7 C6 H6 120.9
C8 C7 C6 121.7(7)
C8 C7 H7 119.2
C6 C7 H7 119.2
C7 C8 C9 120.7(7)
C7 C8 H8 119.6
C9 C8 H8 119.6
C8 C9 C10 118.8(7)
C8 C9 H9 120.6
C10 C9 H9 120.6
C9 C10 N2 131.8(6)
C9 C10 C5 120.3(6)
N2 C10 C5 108.0(5)
C12 C11 C13 107.3(7)
C12 C11 C14 107.6(6)
C13 C11 C14 108.9(6)
C12 C11 P1 108.7(5)
C13 C11 P1 109.8(5)
C14 C11 P1 114.4(5)
C11 C12 H10 109.5
C11 C12 H11 109.5
H10 C12 H11 109.5
C11 C12 H12 109.5
H10 C12 H12 109.5
H11 C12 H12 109.5
C11 C13 H13 109.5
C11 C13 H14 109.5
H13 C13 H14 109.5
C11 C13 H15 109.5
H13 C13 H15 109.5
H14 C13 H15 109.5
C11 C14 H16 109.5
C11 C14 H17 109.5
H16 C14 H17 109.5
C11 C14 H18 109.5
H16 C14 H18 109.5
H17 C14 H18 109.5
C16 C15 C18 109.8(6)
C16 C15 C17 108.0(6)
C18 C15 C17 106.8(6)
C16 C15 P1 110.3(5)
C18 C15 P1 106.9(5)
C17 C15 P1 115.0(5)
C15 C16 H19 109.5
C15 C16 H20 109.5
H19 C16 H20 109.5
C15 C16 H21 109.5
H19 C16 H21 109.5
H20 C16 H21 109.5
C15 C17 H22 109.5
C15 C17 H23 109.5
H22 C17 H23 109.5
C15 C17 H24 109.5
H22 C17 H24 109.5
H23 C17 H24 109.5
C15 C18 H25 109.5
C15 C18 H26 109.5
H25 C18 H26 109.5
C15 C18 H27 109.5
H25 C18 H27 109.5
H26 C18 H27 109.5
C21 C19 C20 108.9(6)
C21 C19 C22 107.9(6)
C20 C19 C22 106.7(6)
C21 C19 P2 110.2(5)
C20 C19 P2 115.0(5)
C22 C19 P2 107.8(5)
C19 C20 H28 109.5
C19 C20 H29 109.5
H28 C20 H29 109.5
C19 C20 H30 109.5
H28 C20 H30 109.5
H29 C20 H30 109.5
C19 C21 H31 109.5
C19 C21 H32 109.5
H31 C21 H32 109.5
C19 C21 H33 109.5
H31 C21 H33 109.5
H32 C21 H33 109.5
C19 C22 H34 109.5
C19 C22 H35 109.5
H34 C22 H35 109.5
C19 C22 H36 109.5
H34 C22 H36 109.5
H35 C22 H36 109.5
C26 C23 C25 108.3(7)
C26 C23 C24 107.3(7)
C25 C23 C24 109.7(6)
C26 C23 P2 107.7(5)
C25 C23 P2 109.7(5)
C24 C23 P2 114.0(5)
C23 C24 H37 109.5
C23 C24 H38 109.5
H37 C24 H38 109.5
C23 C24 H39 109.5
H37 C24 H39 109.5
H38 C24 H39 109.5
C23 C25 H40 109.5
C23 C25 H41 109.5
H40 C25 H41 109.5
C23 C25 H42 109.5
H40 C25 H42 109.5
H41 C25 H42 109.5
C23 C26 H43 109.5
C23 C26 H44 109.5
H43 C26 H44 109.5
C23 C26 H45 109.5
H43 C26 H45 109.5
H44 C26 H45 109.5
Cl3 C27 Cl2 108.2(6)
Cl3 C27 Cl1 109.6(6)
Cl2 C27 Cl1 110.0(6)
Cl3 C27 H46 109.7
Cl2 C27 H46 109.7
Cl1 C27 H46 109.6
Cl6 C28 Cl5 108.1(12)
Cl6 C28 Cl4 114.3(15)
Cl5 C28 Cl4 99.1(12)
Cl6 C28 H47 111.5
Cl5 C28 H47 111.5
Cl4 C28 H47 111.5

loop_
_geom_bond_atom_site_label_1
_geom_bond_atom_site_label_2
_geom_bond_distance
Ru1 C2 1.904(8)
Ru1 C1 1.942(8)
Ru1 B1 2.072(8)
Ru1 P1 2.3822(17)
Ru1 P2 2.3863(17)
Ru1 H1 1.21(6)
C1 O1 1.148(8)
C2 O2 1.152(8)
P1 C3 1.870(6)
P1 C11 1.897(7)
P1 C15 1.899(7)
P2 C4 1.866(6)
P2 C19 1.891(7)
P2 C23 1.895(7)
C3 N1 1.443(8)
C3 H2 0.9900
C3 H3 0.9900
N1 C5 1.400(7)
N1 B1 1.432(9)
B1 N2 1.436(9)
N2 C10 1.391(8)
N2 C4 1.463(8)
C4 H4 0.9900
C4 H5 0.9900
C5 C6 1.374(9)
C5 C10 1.417(9)
C6 C7 1.394(10)
C6 H6 0.9500
C7 C8 1.373(11)
C7 H7 0.9500
C8 C9 1.378(10)
C8 H8 0.9500
C9 C10 1.387(9)
C9 H9 0.9500
C11 C12 1.527(10)
C11 C13 1.540(10)
C11 C14 1.542(10)
C12 H10 0.9800
C12 H11 0.9800
C12 H12 0.9800
C13 H13 0.9800
C13 H14 0.9800
C13 H15 0.9800
C14 H16 0.9800
C14 H17 0.9800
C14 H18 0.9800
C15 C16 1.535(10)
C15 C18 1.546(10)
C15 C17 1.548(10)
C16 H19 0.9800
C16 H20 0.9800
C16 H21 0.9800
C17 H22 0.9800
C17 H23 0.9800
C17 H24 0.9800
C18 H25 0.9800
C18 H26 0.9800
C18 H27 0.9800
C19 C21 1.525(10)
C19 C20 1.542(9)
C19 C22 1.555(10)
C20 H28 0.9800
C20 H29 0.9800
C20 H30 0.9800
C21 H31 0.9800
C21 H32 0.9800
C21 H33 0.9800
C22 H34 0.9800
C22 H35 0.9800
C22 H36 0.9800
C23 C26 1.517(10)
C23 C25 1.525(10)
C23 C24 1.547(10)
C24 H37 0.9800
C24 H38 0.9800
C24 H39 0.9800
C25 H40 0.9800
C25 H41 0.9800
C25 H42 0.9800
C26 H43 0.9800
C26 H44 0.9800
C26 H45 0.9800
C27 Cl3 1.753(8)
C27 Cl2 1.756(8)
C27 Cl1 1.762(8)
C27 H46 1.0000
C28 Cl6 1.751(10)
C28 Cl5 1.752(10)
C28 Cl4 1.755(10)
C28 H47 1.0000

loop_
_geom_torsion_atom_site_label_1
_geom_torsion_atom_site_label_2
_geom_torsion_atom_site_label_3
_geom_torsion_atom_site_label_4
_geom_torsion
C2 Ru1 P1 C3 -102.2(3)
C1 Ru1 P1 C3 154.5(3)
B1 Ru1 P1 C3 -11.9(3)
P2 Ru1 P1 C3 16.2(3)
C2 Ru1 P1 C11 144.9(3)
C1 Ru1 P1 C11 41.6(4)
B1 Ru1 P1 C11 -124.9(3)
P2 Ru1 P1 C11 -96.8(3)
C2 Ru1 P1 C15 12.3(3)
C1 Ru1 P1 C15 -91.0(4)
B1 Ru1 P1 C15 102.6(3)
P2 Ru1 P1 C15 130.7(3)
C2 Ru1 P2 C4 72.8(3)
C1 Ru1 P2 C4 175.8(4)
B1 Ru1 P2 C4 -17.7(3)
P1 Ru1 P2 C4 -45.9(3)
C2 Ru1 P2 C19 -174.8(3)
C1 Ru1 P2 C19 -71.9(4)
B1 Ru1 P2 C19 94.6(3)
P1 Ru1 P2 C19 66.4(3)
C2 Ru1 P2 C23 -42.9(3)
C1 Ru1 P2 C23 60.0(4)
B1 Ru1 P2 C23 -133.5(3)
P1 Ru1 P2 C23 -161.6(3)
C11 P1 C3 N1 141.1(5)
C15 P1 C3 N1 -105.5(5)
Ru1 P1 C3 N1 17.0(5)
P1 C3 N1 C5 -176.7(5)
P1 C3 N1 B1 -14.1(7)
C5 N1 B1 N2 -2.2(7)
C3 N1 B1 N2 -167.8(6)
C5 N1 B1 Ru1 169.4(5)
C3 N1 B1 Ru1 3.7(9)
C2 Ru1 B1 N1 104.7(6)
C1 Ru1 B1 N1 -76.8(14)
P1 Ru1 B1 N1 6.7(6)
P2 Ru1 B1 N1 -158.6(6)
C2 Ru1 B1 N2 -85.5(6)
C1 Ru1 B1 N2 93.0(14)
P1 Ru1 B1 N2 176.4(7)
P2 Ru1 B1 N2 11.1(6)
N1 B1 N2 C10 2.5(7)
Ru1 B1 N2 C10 -169.0(5)
N1 B1 N2 C4 174.6(6)
Ru1 B1 N2 C4 3.0(10)
C10 N2 C4 P2 151.6(6)
B1 N2 C4 P2 -18.6(8)
C19 P2 C4 N2 -95.9(5)
C23 P2 C4 N2 151.1(5)
Ru1 P2 C4 N2 23.9(5)
B1 N1 C5 C6 -177.9(7)
C3 N1 C5 C6 -13.8(11)
B1 N1 C5 C10 1.0(7)
C3 N1 C5 C10 165.1(6)
N1 C5 C6 C7 179.0(7)
C10 C5 C6 C7 0.2(10)
C5 C6 C7 C8 -0.5(12)
C6 C7 C8 C9 0.9(13)
C7 C8 C9 C10 -1.1(11)
C8 C9 C10 N2 -179.2(7)
C8 C9 C10 C5 0.9(10)
B1 N2 C10 C9 178.2(7)
C4 N2 C10 C9 7.2(12)
B1 N2 C10 C5 -2.0(7)
C4 N2 C10 C5 -173.0(6)
C6 C5 C10 C9 -0.5(10)
N1 C5 C10 C9 -179.5(6)
C6 C5 C10 N2 179.6(6)
N1 C5 C10 N2 0.6(7)
C3 P1 C11 C12 -77.0(6)
C15 P1 C11 C12 174.6(5)
Ru1 P1 C11 C12 39.4(6)
C3 P1 C11 C13 165.9(6)
C15 P1 C11 C13 57.5(6)
Ru1 P1 C11 C13 -77.6(6)
C3 P1 C11 C14 43.2(6)
C15 P1 C11 C14 -65.2(6)
Ru1 P1 C11 C14 159.6(5)
C3 P1 C15 C16 169.1(5)
C11 P1 C15 C16 -84.0(6)
Ru1 P1 C15 C16 52.3(6)
C3 P1 C15 C18 49.8(5)
C11 P1 C15 C18 156.7(5)
Ru1 P1 C15 C18 -67.0(5)
C3 P1 C15 C17 -68.5(6)
C11 P1 C15 C17 38.4(7)
Ru1 P1 C15 C17 174.7(5)
C4 P2 C19 C21 166.4(5)
C23 P2 C19 C21 -85.9(5)
Ru1 P2 C19 C21 51.2(5)
C4 P2 C19 C20 -70.0(6)
C23 P2 C19 C20 37.7(6)
Ru1 P2 C19 C20 174.8(5)
C4 P2 C19 C22 48.9(5)
C23 P2 C19 C22 156.6(5)
Ru1 P2 C19 C22 -66.3(5)
C4 P2 C23 C26 -78.1(6)
C19 P2 C23 C26 174.0(6)
Ru1 P2 C23 C26 40.2(6)
C4 P2 C23 C25 164.3(5)
C19 P2 C23 C25 56.4(6)
Ru1 P2 C23 C25 -77.4(5)
C4 P2 C23 C24 40.8(6)
C19 P2 C23 C24 -67.1(6)
Ru1 P2 C23 C24 159.1(5)
